data_2018289
loop_
_publ_author_name
'Falvello, Larry R.'
'Forc\'en-V\'azquez, Elena'
'Mayoral, Isabel'
'Tom\'as, Milagros'
'Palacio, Fernando'

_publ_section_title
;
 A square two-dimensional polymer of cobalt citrate cubanes
;
_journal_coeditor_code GZ3201
_journal_issue 11
_journal_name_full 'Acta Crystallographica Section C'
_journal_page_first m359
_journal_page_last m363
_journal_paper_doi 10.1107/S0108270111043587
_journal_volume 67
_journal_year 2011
_chemical_formula_iupac 'Cs2 [Co (H2 O1)6] [Co6 (C6 H4 O7)4 (H2 O1)8] , 12H2 O'
_chemical_formula_moiety '2(Cs 1+), C24 H32 Co6 O36 4-, H12 Co O6 2+, 12(H2 O)'
_chemical_formula_sum 'C24 H68 Co7 Cs2 O54'
_chemical_formula_weight 1899.11
_chemical_name_systematic
;
poly[dicaesium(I) hexaaquacobalt(II) [octaaqua-tetra-\m-citrato-hexacobalt(II)]
dodecahydrate]
;
_space_group_IT_number 114
_symmetry_cell_setting tetragonal
_symmetry_space_group_name_Hall 'P -4 2n'
_symmetry_space_group_name_H-M 'P -4 21 c'
_atom_sites_solution_hydrogens geom
_atom_sites_solution_primary direct
_atom_sites_solution_secondary difmap
_audit_creation_method SHELXL97
_cell_angle_alpha 90.00
_cell_angle_beta 90.00
_cell_angle_gamma 90.00
_cell_formula_units_Z 2
_cell_length_a 12.57380(10)
_cell_length_b 12.57380(10)
_cell_length_c 19.5895(3)
_cell_measurement_reflns_used 8136
_cell_measurement_temperature 100.0(10)
_cell_measurement_theta_max 28.799
_cell_measurement_theta_min 4.153
_cell_volume 3097.11(6)
_computing_cell_refinement 'CrysAlisPro (Oxford Diffraction, 2010)'
_computing_data_collection 'CrysAlisPro (Oxford Diffraction, 2010)'
_computing_data_reduction 'CrysAlisPro (Oxford Diffraction, 2010)'
_computing_molecular_graphics 'DIAMOND (Brandenburg & Putz, 2005)'
_computing_publication_material 'SHELXL97 (Sheldrick, 2008)'
_computing_structure_refinement 'SHELXL97 (Sheldrick, 2008)'
_computing_structure_solution 'SUPERFLIP (Palatinus & Chapuis, (2007)'
_diffrn_ambient_temperature 100.0(10)
_diffrn_detector_area_resol_mean 16.0655
_diffrn_measured_fraction_theta_full 0.990
_diffrn_measured_fraction_theta_max 0.933
_diffrn_measurement_device_type 'Oxford Xcalibur, Sapphire3'
_diffrn_measurement_method \w
_diffrn_radiation_monochromator graphite
_diffrn_radiation_source 'Enhance (Mo) X-ray Source'
_diffrn_radiation_type 'Mo K\a'
_diffrn_radiation_wavelength 0.71073
_diffrn_reflns_av_R_equivalents 0.0383
_diffrn_reflns_av_sigmaI/netI 0.0439
_diffrn_reflns_limit_h_max 16
_diffrn_reflns_limit_h_min -13
_diffrn_reflns_limit_k_max 16
_diffrn_reflns_limit_k_min -15
_diffrn_reflns_limit_l_max 21
_diffrn_reflns_limit_l_min -25
_diffrn_reflns_number 14807
_diffrn_reflns_theta_full 27.50
_diffrn_reflns_theta_max 28.83
_diffrn_reflns_theta_min 4.16
_exptl_absorpt_coefficient_mu 3.106
_exptl_absorpt_correction_T_max 1.00000
_exptl_absorpt_correction_T_min 0.79022
_exptl_absorpt_correction_type multi-scan
_exptl_absorpt_process_details
;
(multi-scan absorption correction using spherical harmonics,
implemented in SCALE3 ABSPACK scaling algorithm; Oxford Diffraction,
2010)
;
_exptl_crystal_colour pink
_exptl_crystal_density_diffrn 2.036
_exptl_crystal_density_method none
_exptl_crystal_description block
_exptl_crystal_F_000 1886
_exptl_crystal_size_max 0.16
_exptl_crystal_size_mid 0.14
_exptl_crystal_size_min 0.10
_refine_diff_density_max 1.582
_refine_diff_density_min -0.447
_refine_ls_abs_structure_details 'Flack (1983), with how many Friedel pairs?'
_refine_ls_abs_structure_Flack 0.04(2)
_refine_ls_extinction_method none
_refine_ls_goodness_of_fit_ref 1.017
_refine_ls_hydrogen_treatment constr
_refine_ls_matrix_type full
_refine_ls_number_parameters 202
_refine_ls_number_reflns 3677
_refine_ls_number_restraints 0
_refine_ls_restrained_S_all 1.017
_refine_ls_R_factor_all 0.0454
_refine_ls_R_factor_gt 0.0372
_refine_ls_shift/su_max 0.001
_refine_ls_shift/su_mean 0.000
_refine_ls_structure_factor_coef Fsqd
_refine_ls_weighting_details 'calc w = 1/[\s^2^(Fo^2^)+(0.0590P)^2^] where P=(Fo^2^+2Fc^2^)/3'
_refine_ls_weighting_scheme calc
_refine_ls_wR_factor_gt 0.0918
_refine_ls_wR_factor_ref 0.0935
_reflns_number_gt 3128
_reflns_number_total 3677
_reflns_threshold_expression I>2\s(I)
_cod_data_source_file gz3201.cif
_cod_data_source_block I
_cod_database_code 2018289
_cod_database_fobs_code 2018289

loop_
_symmetry_equiv_pos_as_xyz
'x, y, z'
'-x, -y, z'
'y, -x, -z'
'-y, x, -z'
'-x+1/2, y+1/2, -z+1/2'
'x+1/2, -y+1/2, -z+1/2'
'-y+1/2, -x+1/2, z+1/2'
'y+1/2, x+1/2, z+1/2'

loop_
_atom_site_type_symbol
_atom_site_label
_atom_site_fract_x
_atom_site_fract_y
_atom_site_fract_z
_atom_site_U_iso_or_equiv
_atom_site_adp_type
_atom_site_calc_flag
_atom_site_refinement_flags
_atom_site_occupancy
_atom_site_symmetry_multiplicity
Co Co1 0.43328(4) 0.39047(4) 0.55493(3) 0.01208(13) Uani d . 1 1
O O1 0.5910(2) 0.4417(2) 0.55095(14) 0.0131(5) Uani d . 1 1
C C1 0.6707(3) 0.3870(3) 0.5883(2) 0.0140(8) Uani d . 1 1
C C2 0.7240(3) 0.3037(3) 0.5415(2) 0.0149(8) Uani d . 1 1
O O2 0.6967(2) 0.2990(2) 0.47954(14) 0.0170(6) Uani d . 1 1
O O3 0.7891(3) 0.2410(3) 0.56827(15) 0.0234(7) Uani d . 1 1
C C3 0.7557(3) 0.4652(3) 0.6125(2) 0.0179(9) Uani d . 1 1
H H3A 0.7840 0.5045 0.5726 0.021 Uiso calc R 1 1
H H3B 0.8152 0.4252 0.6333 0.021 Uiso calc R 1 1
C C4 0.7115(4) 0.5447(4) 0.6647(2) 0.0215(10) Uani d . 1 1
O O4 0.6366(2) 0.6046(2) 0.64869(16) 0.0182(6) Uani d . 1 1
O O5 0.7518(3) 0.5467(4) 0.7231(2) 0.0537(13) Uani d . 1 1
C C5 0.6226(3) 0.3269(3) 0.6496(2) 0.0153(8) Uani d . 1 1
H H5A 0.6805 0.3054 0.6810 0.018 Uiso calc R 1 1
H H5B 0.5744 0.3752 0.6749 0.018 Uiso calc R 1 1
C C6 0.5616(3) 0.2295(3) 0.6279(2) 0.0157(8) Uani d . 1 1
O O6 0.4933(2) 0.2400(2) 0.57999(14) 0.0173(6) Uani d . 1 1
O O7 0.5827(2) 0.1428(2) 0.65632(17) 0.0217(7) Uani d . 1 1
Co Co2 0.5000 0.0000 0.65049(4) 0.02063(19) Uani d S 1 2
O O1W 0.3958(3) 0.0553(3) 0.57394(18) 0.0325(8) Uani d . 1 1
H H1WA 0.4191 0.1212 0.5556 0.039 Uiso d R 1 1
H H1WB 0.3903 0.0117 0.5339 0.039 Uiso d R 1 1
O O2W 0.4055(3) 0.0674(3) 0.72630(19) 0.0393(10) Uani d . 1 1
Co Co3 0.0000 0.0000 0.5000 0.0159(2) Uani d S 1 4
O O3W 0.1570(2) 0.0513(2) 0.50292(17) 0.0231(7) Uani d . 1 1
H H3WA 0.1912 0.1000 0.4841 0.028 Uiso d R 1 1
H H3WB 0.2027 0.0033 0.4977 0.028 Uiso d R 1 1
O O4W 0.0000 0.0000 0.3925(2) 0.0383(12) Uani d S 1 2
H H4WA 0.0561 0.0371 0.3653 0.046 Uiso d R 1 1
Cs Cs1 0.22000(5) 0.17011(5) 0.65067(3) 0.03163(16) Uani d P 0.50 1
O O5W 0.3296(3) -0.0710(3) 0.46224(17) 0.0300(8) Uani d . 1 1
H H5WA 0.3369 -0.0520 0.4178 0.036 Uiso d R 1 1
H H5WB 0.3294 -0.1432 0.4731 0.036 Uiso d R 1 1
O O6W 0.5222(3) 0.1987(3) 0.82087(17) 0.0420(10) Uani d . 1 1
H H6WA 0.4767 0.2486 0.8214 0.050 Uiso d R 1 1
O O7W 0.8722(4) 0.1384(3) 0.6775(2) 0.0514(12) Uani d . 1 1
H H7WA 0.8197 0.1757 0.6493 0.062 Uiso d R 1 1
H H7WB 0.8353 0.1284 0.7172 0.062 Uiso d R 1 1

loop_
_atom_site_aniso_label
_atom_site_aniso_U_11
_atom_site_aniso_U_22
_atom_site_aniso_U_33
_atom_site_aniso_U_12
_atom_site_aniso_U_13
_atom_site_aniso_U_23
Co1 0.0120(3) 0.0134(3) 0.0108(2) -0.0008(2) -0.0003(2) 0.0009(2)
O1 0.0115(13) 0.0163(14) 0.0115(12) 0.0000(11) -0.0021(11) 0.0018(12)
C1 0.014(2) 0.0128(19) 0.0155(19) 0.0017(17) 0.0009(16) 0.0034(16)
C2 0.0135(19) 0.015(2) 0.016(2) 0.0018(16) 0.0026(16) 0.0034(15)
O2 0.0202(16) 0.0164(15) 0.0143(14) 0.0054(12) 0.0006(11) -0.0001(11)
O3 0.0242(16) 0.0291(17) 0.0167(16) 0.0117(14) 0.0021(12) 0.0027(13)
C3 0.014(2) 0.023(2) 0.016(2) -0.0031(18) -0.0032(16) 0.0016(16)
C4 0.021(2) 0.022(2) 0.021(2) -0.001(2) -0.0058(18) -0.0035(17)
O4 0.0209(15) 0.0155(14) 0.0181(15) 0.0002(12) -0.0028(13) -0.0017(13)
O5 0.057(3) 0.071(3) 0.033(2) 0.039(2) -0.033(2) -0.030(2)
C5 0.020(2) 0.0152(19) 0.0106(17) 0.0002(16) -0.0015(17) -0.0016(17)
C6 0.015(2) 0.019(2) 0.0133(18) 0.0010(18) 0.0055(16) 0.0003(16)
O6 0.0168(14) 0.0178(14) 0.0174(14) 0.0033(13) -0.0045(12) 0.0009(11)
O7 0.0262(17) 0.0156(14) 0.0231(16) -0.0028(13) -0.0086(14) 0.0086(13)
Co2 0.0311(4) 0.0171(4) 0.0137(4) -0.0077(4) 0.000 0.000
O1W 0.043(2) 0.0254(17) 0.0294(19) -0.0150(17) -0.0103(16) 0.0054(14)
O2W 0.055(3) 0.0301(19) 0.033(2) -0.0101(19) 0.0152(18) -0.0113(16)
Co3 0.0145(3) 0.0145(3) 0.0185(5) 0.000 0.000 0.000
O3W 0.0152(15) 0.0196(15) 0.0344(18) -0.0039(13) -0.0005(14) 0.0032(15)
O4W 0.052(3) 0.043(3) 0.019(2) -0.020(3) 0.000 0.000
Cs1 0.0369(3) 0.0339(3) 0.0241(3) 0.0018(3) 0.0074(3) 0.0039(3)
O5W 0.0390(19) 0.0255(17) 0.0257(19) 0.0083(16) 0.0026(15) 0.0013(14)
O6W 0.064(3) 0.041(2) 0.0208(18) -0.002(2) -0.0087(17) -0.0089(15)
O7W 0.073(3) 0.054(3) 0.027(2) 0.032(2) 0.011(2) 0.0128(18)

loop_
_atom_type_symbol
_atom_type_description
_atom_type_scat_dispersion_real
_atom_type_scat_dispersion_imag
_atom_type_scat_source
C C 0.0033 0.0016 'International Tables Vol C Tables 4.2.6.8 and 6.1.1.4'
H H 0.0000 0.0000 'International Tables Vol C Tables 4.2.6.8 and 6.1.1.4'
Co Co 0.3494 0.9721 'International Tables Vol C Tables 4.2.6.8 and 6.1.1.4'
Cs Cs -0.3680 2.1192 'International Tables Vol C Tables 4.2.6.8 and 6.1.1.4'
O O 0.0106 0.0060 'International Tables Vol C Tables 4.2.6.8 and 6.1.1.4'

loop_
_geom_angle_atom_site_label_1
_geom_angle_atom_site_label_2
_geom_angle_atom_site_label_3
_geom_angle_site_symmetry_1
_geom_angle_site_symmetry_3
_geom_angle
O4 Co1 O1 2_665 . 115.75(12)
O4 Co1 O1 2_665 3_566 155.97(11)
O1 Co1 O1 . 3_566 83.14(12)
O4 Co1 O6 2_665 . 88.35(11)
O1 Co1 O6 . . 86.86(11)
O1 Co1 O6 3_566 . 108.35(11)
O4 Co1 O2 2_665 3_566 87.66(12)
O1 Co1 O2 . 3_566 154.59(11)
O1 Co1 O2 3_566 3_566 77.41(11)
O6 Co1 O2 . 3_566 83.95(12)
O4 Co1 O1 2_665 2_665 86.63(11)
O1 Co1 O1 . 2_665 80.19(11)
O1 Co1 O1 3_566 2_665 82.01(11)
O6 Co1 O1 . 2_665 162.42(11)
O2 Co1 O1 3_566 2_665 112.64(11)
C1 O1 Co1 . . 120.1(2)
C1 O1 Co1 . 4_656 114.2(2)
Co1 O1 Co1 . 4_656 97.31(11)
C1 O1 Co1 . 2_665 124.2(2)
Co1 O1 Co1 . 2_665 99.65(11)
Co1 O1 Co1 4_656 2_665 95.87(11)
O1 C1 C3 . . 110.0(3)
O1 C1 C5 . . 111.2(3)
C3 C1 C5 . . 110.4(3)
O1 C1 C2 . . 109.1(3)
C3 C1 C2 . . 108.5(3)
C5 C1 C2 . . 107.5(3)
O3 C2 O2 . . 123.4(4)
O3 C2 C1 . . 117.5(4)
O2 C2 C1 . . 119.0(4)
C2 O2 Co1 . 4_656 114.1(3)
C2 O2 Cs1 . 4_656 129.6(3)
Co1 O2 Cs1 4_656 4_656 105.23(10)
C1 C3 C4 . . 111.9(4)
C1 C3 H3A . . 109.2
C4 C3 H3A . . 109.2
C1 C3 H3B . . 109.2
C4 C3 H3B . . 109.2
H3A C3 H3B . . 107.9
O4 C4 O5 . . 121.5(4)
O4 C4 C3 . . 120.0(4)
O5 C4 C3 . . 118.5(4)
C4 O4 Co1 . 2_665 124.8(3)
C4 O4 Cs1 . 2_665 95.8(3)
Co1 O4 Cs1 2_665 2_665 102.51(11)
C4 O5 Cs1 . 6_556 123.5(3)
C6 C5 C1 . . 112.2(3)
C6 C5 H5A . . 109.2
C1 C5 H5A . . 109.2
C6 C5 H5B . . 109.2
C1 C5 H5B . . 109.2
H5A C5 H5B . . 107.9
O7 C6 O6 . . 123.9(4)
O7 C6 C5 . . 118.3(4)
O6 C6 C5 . . 117.7(4)
C6 O6 Co1 . . 120.4(3)
C6 O6 Cs1 . . 108.4(2)
Co1 O6 Cs1 . . 88.20(10)
C6 O7 Co2 . . 128.4(3)
O7 Co2 O7 . 2_655 173.69(19)
O7 Co2 O2W . 2_655 91.55(13)
O7 Co2 O2W . . 83.94(14)
O2W Co2 O2W 2_655 . 89.0(2)
O7 Co2 O1W . . 93.75(12)
O2W Co2 O1W . . 91.06(15)
O7 Co2 O1W . 2_655 90.74(13)
O2W Co2 O1W . 2_655 174.68(14)
O1W Co2 O1W . 2_655 89.4(2)
Co2 O1W Cs1 . . 104.88(14)
Co2 O1W H1WA . . 111.4
Cs1 O1W H1WA . . 89.8
Co2 O1W H1WB . . 115.9
Cs1 O1W H1WB . . 128.6
H1WA O1W H1WB . . 102.2
Co2 O2W Cs1 . . 105.20(15)
O3W Co3 O3W . 2 176.85(18)
O3W Co3 O3W . 4_556 90.043(5)
O3W Co3 O4W . 3_556 88.42(9)
O3W Co3 O4W . . 91.58(9)
O4W Co3 O4W 3_556 . 180.0
Co3 O3W Cs1 . . 112.75(12)
Co3 O3W H3WA . . 134.9
Cs1 O3W H3WA . . 86.2
Co3 O3W H3WB . . 115.0
Cs1 O3W H3WB . . 105.3
H3WA O3W H3WB . . 96.9
Co3 O4W H4WA . . 122.2
O6W Cs1 O1W 6_456 . 160.92(9)
O6W Cs1 O2W 6_456 . 140.11(10)
O1W Cs1 O2W . . 58.85(9)
O6W Cs1 O2 6_456 3_566 96.65(9)
O1W Cs1 O2 . 3_566 68.25(8)
O2W Cs1 O2 . 3_566 111.74(9)
O6W Cs1 O3W 6_456 . 101.96(9)
O1W Cs1 O3W . . 62.16(8)
O2W Cs1 O3W . . 114.31(9)
O2 Cs1 O3W 3_566 . 67.62(8)
O6W Cs1 O4 6_456 2_665 89.05(10)
O1W Cs1 O4 . 2_665 90.25(8)
O2W Cs1 O4 . 2_665 87.24(8)
O2 Cs1 O4 3_566 2_665 52.01(8)
O3W Cs1 O4 . 2_665 119.52(8)
H5WA O5W H5WB . . 118.5
Cs1 O6W H6WA 6_556 . 98.5
H7WA O7W H7WB . . 101.7

loop_
_geom_bond_atom_site_label_1
_geom_bond_atom_site_label_2
_geom_bond_site_symmetry_2
_geom_bond_distance
Co1 O4 2_665 2.037(3)
Co1 O1 . 2.087(3)
Co1 O1 3_566 2.090(3)
Co1 O6 . 2.096(3)
Co1 O2 3_566 2.124(3)
Co1 O1 2_665 2.134(3)
O1 C1 . 1.419(5)
O1 Co1 4_656 2.090(3)
O1 Co1 2_665 2.134(3)
C1 C3 . 1.527(6)
C1 C5 . 1.542(6)
C1 C2 . 1.545(6)
C2 O3 . 1.252(5)
C2 O2 . 1.262(5)
O2 Co1 4_656 2.124(3)
O2 Cs1 4_656 3.209(3)
C3 C4 . 1.534(6)
C3 H3A . 0.9900
C3 H3B . 0.9900
C4 O4 . 1.247(5)
C4 O5 . 1.251(6)
O4 Co1 2_665 2.037(3)
O4 Cs1 2_665 3.358(3)
C5 C6 . 1.506(6)
C5 H5A . 0.9900
C5 H5B . 0.9900
C6 O7 . 1.253(5)
C6 O6 . 1.279(5)
O7 Co2 . 2.078(3)
Co2 O7 2_655 2.078(3)
Co2 O2W . 2.082(4)
Co2 O1W . 2.109(4)
O1W Cs1 . 3.038(4)
O1W H1WA . 0.9497
O1W H1WB . 0.9600
O2W Cs1 . 3.050(4)
Co3 O3W . 2.078(3)
Co3 O4W . 2.106(5)
O3W Cs1 . 3.352(3)
O3W H3WA . 0.8339
O3W H3WB . 0.8401
O4W H4WA . 0.9993
Cs1 O6W 6_456 3.036(4)
Cs1 O2 3_566 3.209(3)
Cs1 O4 2_665 3.358(3)
O5W H5WA . 0.9076
O5W H5WB . 0.9314
O6W Cs1 6_556 3.036(4)
O6W H6WA . 0.8495
O7W H7WA . 0.9800
O7W H7WB . 0.9150

loop_
_geom_torsion_atom_site_label_1
_geom_torsion_atom_site_label_2
_geom_torsion_atom_site_label_3
_geom_torsion_atom_site_label_4
_geom_torsion_site_symmetry_1
_geom_torsion_site_symmetry_4
_geom_torsion
O4 Co1 O1 C1 2_665 . 62.1(3)
O1 Co1 O1 C1 3_566 . -133.5(3)
O6 Co1 O1 C1 . . -24.5(3)
O2 Co1 O1 C1 3_566 . -93.4(4)
O1 Co1 O1 C1 2_665 . 143.5(2)
O4 Co1 O1 Co1 2_665 4_656 -174.41(10)
O1 Co1 O1 Co1 3_566 4_656 -9.98(11)
O6 Co1 O1 Co1 . 4_656 98.93(11)
O2 Co1 O1 Co1 3_566 4_656 30.1(3)
O1 Co1 O1 Co1 2_665 4_656 -93.01(10)
O4 Co1 O1 Co1 2_665 2_665 -77.16(14)
O1 Co1 O1 Co1 3_566 2_665 87.28(11)
O6 Co1 O1 Co1 . 2_665 -163.81(12)
O2 Co1 O1 Co1 3_566 2_665 127.4(2)
O1 Co1 O1 Co1 2_665 2_665 4.24(16)
Co1 O1 C1 C3 . . -146.9(3)
Co1 O1 C1 C3 4_656 . 98.2(3)
Co1 O1 C1 C3 2_665 . -17.9(4)
Co1 O1 C1 C5 . . -24.2(4)
Co1 O1 C1 C5 4_656 . -139.1(3)
Co1 O1 C1 C5 2_665 . 104.7(3)
Co1 O1 C1 C2 . . 94.3(3)
Co1 O1 C1 C2 4_656 . -20.7(4)
Co1 O1 C1 C2 2_665 . -136.8(3)
O1 C1 C2 O3 . . -173.1(3)
C3 C1 C2 O3 . . 67.1(5)
C5 C1 C2 O3 . . -52.4(5)
O1 C1 C2 O2 . . 3.7(5)
C3 C1 C2 O2 . . -116.0(4)
C5 C1 C2 O2 . . 124.5(4)
O3 C2 O2 Co1 . 4_656 -168.6(3)
C1 C2 O2 Co1 . 4_656 14.7(4)
O3 C2 O2 Cs1 . 4_656 -30.6(6)
C1 C2 O2 Cs1 . 4_656 152.7(3)
O1 C1 C3 C4 . . 66.0(4)
C5 C1 C3 C4 . . -57.1(5)
C2 C1 C3 C4 . . -174.7(3)
C1 C3 C4 O4 . . -59.9(5)
C1 C3 C4 O5 . . 119.5(5)
C1 C3 C4 Cs1 . 2_665 -136.0(3)
O5 C4 O4 Co1 . 2_665 179.0(4)
C3 C4 O4 Co1 . 2_665 -1.6(6)
Cs1 C4 O4 Co1 2_665 2_665 109.6(3)
O5 C4 O4 Cs1 . 2_665 69.4(5)
C3 C4 O4 Cs1 . 2_665 -111.2(4)
O4 C4 O5 Cs1 . 6_556 110.0(4)
C3 C4 O5 Cs1 . 6_556 -69.4(5)
Cs1 C4 O5 Cs1 2_665 6_556 167.8(2)
O1 C1 C5 C6 . . 73.3(4)
C3 C1 C5 C6 . . -164.3(3)
C2 C1 C5 C6 . . -46.2(4)
C1 C5 C6 O7 . . 128.7(4)
C1 C5 C6 O6 . . -49.3(5)
O7 C6 O6 Co1 . . 162.9(3)
C5 C6 O6 Co1 . . -19.3(5)
O7 C6 O6 Cs1 . . 63.9(4)
C5 C6 O6 Cs1 . . -118.3(3)
O4 Co1 O6 C6 2_665 . -65.7(3)
O1 Co1 O6 C6 . . 50.2(3)
O1 Co1 O6 C6 3_566 . 131.9(3)
O2 Co1 O6 C6 3_566 . -153.5(3)
O1 Co1 O6 C6 2_665 . 7.7(6)
O4 Co1 O6 Cs1 2_665 . 44.62(9)
O1 Co1 O6 Cs1 . . 160.52(9)
O1 Co1 O6 Cs1 3_566 . -117.77(9)
O2 Co1 O6 Cs1 3_566 . -43.21(8)
O1 Co1 O6 Cs1 2_665 . 118.0(4)
O6 C6 O7 Co2 . . -12.7(6)
C5 C6 O7 Co2 . . 169.5(3)
C6 O7 Co2 O2W . 2_655 -171.9(4)
C6 O7 Co2 O2W . . -83.1(4)
C6 O7 Co2 O1W . . 7.6(4)
C6 O7 Co2 O1W . 2_655 97.0(4)
O7 Co2 O1W Cs1 . . -84.63(13)
O7 Co2 O1W Cs1 2_655 . 90.94(12)
O2W Co2 O1W Cs1 . . -0.63(13)
O1W Co2 O1W Cs1 2_655 . -175.32(18)
O7 Co2 O2W Cs1 . . 94.28(13)
O7 Co2 O2W Cs1 2_655 . -90.14(14)
O2W Co2 O2W Cs1 2_655 . -174.1(2)
O1W Co2 O2W Cs1 . . 0.62(13)
O3W Co3 O3W Cs1 4_556 . 69.27(10)
O3W Co3 O3W Cs1 3_556 . -113.88(15)
O4W Co3 O3W Cs1 . . 157.69(9)
O3W Co3 O4W Cs1 . 4_556 -109.61(9)
O3W Co3 O4W Cs1 2 4_556 70.39(9)
O3W Co3 O4W Cs1 4_556 4_556 -19.61(9)
O3W Co3 O4W Cs1 3_556 4_556 160.39(9)
O3W Co3 O4W Cs1 . 3_556 70.39(9)
O3W Co3 O4W Cs1 2 3_556 -109.61(9)
O3W Co3 O4W Cs1 4_556 3_556 160.39(9)
O3W Co3 O4W Cs1 3_556 3_556 -19.61(9)
Co2 O1W Cs1 O6W . 6_456 175.0(3)
Co2 O1W Cs1 O2W . . 0.50(10)
Co2 O1W Cs1 O2 . 3_566 135.48(14)
Co2 O1W Cs1 O3W . . -149.17(15)
Co2 O1W Cs1 O4 . 2_665 87.12(13)
Co2 O1W Cs1 O5W . 4_556 164.78(11)
Co2 O1W Cs1 O4W . 3_556 -115.29(12)
Co2 O2W Cs1 O6W . 6_456 -177.69(13)
Co2 O2W Cs1 O1W . . -0.51(10)
Co2 O2W Cs1 O2 . 3_566 -45.52(15)
Co2 O2W Cs1 O3W . . 28.83(16)
Co2 O2W Cs1 O4 . 2_665 -92.47(13)
Co2 O2W Cs1 O5W . 4_556 -56.7(4)
Co2 O2W Cs1 O4W . 3_556 84.06(15)
Co3 O3W Cs1 O6W . 6_456 -40.66(14)
Co3 O3W Cs1 O1W . . 150.63(16)
Co3 O3W Cs1 O2W . . 122.32(13)
Co3 O3W Cs1 O2 . 3_566 -133.00(14)
Co3 O3W Cs1 O4 . 2_665 -136.43(11)
Co3 O3W Cs1 O5W . 4_556 -77.25(13)
Co3 O3W Cs1 O4W . 3_556 16.99(8)
